data_1528511
loop_
_publ_author_name
'Garra, W.'
'Marchetti, F.'
'Merlino, S.'

_publ_section_title
;
 Tb/Na tobermorite: thermal behaviour and high temperature products
;
_journal_name_full 'Journal of Solid State Chemistry'
_journal_page_first 1529
_journal_page_last 1532
_journal_volume 182
_journal_year 2009
_chemical_formula_sum 'Na0.5 O13 Si3 Tb4.5'
_chemical_name_systematic 'Na0.5 Tb4.5 (Si O4)3 O'
_space_group_IT_number 176
_symmetry_space_group_name_Hall '-P 6c'
_symmetry_space_group_name_H-M 'P 63/m'
_cell_angle_alpha 90
_cell_angle_beta 90
_cell_angle_gamma 120
_cell_formula_units_Z 2
_cell_length_a 9.39199
_cell_length_b 9.39199
_cell_length_c 6.84041
_cell_volume 522.550
_citation_journal_id_ASTM JSSCBI
_cod_data_source_file Garra_JSSCBI_2009_1747.cif
_cod_data_source_block Na0.5O13Si3Tb4.5
_cod_original_cell_volume 522.5502
_cod_database_code 1528511

loop_
_symmetry_equiv_pos_as_xyz
x,y,z
x-y,x,z+1/2
-y,x-y,z
-x,-y,z+1/2
-x+y,-x,z
y,-x+y,z+1/2
-x,-y,-z
-x+y,-x,-z-1/2
y,-x+y,-z
x,y,-z-1/2
x-y,x,-z
-y,x-y,-z-1/2

loop_
_atom_site_label
_atom_site_type_symbol
_atom_site_fract_x
_atom_site_fract_y
_atom_site_fract_z
_atom_site_occupancy
_atom_site_U_iso_or_equiv
Si1 Si+4 0.3985 0.025 0.75 1 0.0
O3 O-2 0 0 0.75 1 0.0
Tb1 Tb+3 0.2323 0.2395 0.75 1 0.0
O4 O-2 0.6 0.128 0.75 1 0.0
O1 O-2 0.325 -0.172 0.75 1 0.0
O2 O-2 0.3357 0.0862 0.566 1 0.0
Tb2 Tb+3 0.3333 0.6667 0.5029 0.787 0.0
